data_4310647
loop_
_publ_author_name
'Jack M. Harrowfield'
'Yang Kim'
'George A. Koutsantonis'
'Young Hoon Lee'
'Pierre Thu\'ery'

_publ_contact_author 'J. Harrowfield'
_publ_contact_author_address
;
Chemistry, School of Biomedical and Chemical Sciences
University of Western Australia
35 Stirling Highway
Crawley, WA 6009, Australia
;
_publ_section_title
;
 Stereochemistry in Functionalized Macrocycle Complexes: Control of
 Hydroxyl Substituent Orientation
;
_journal_name_full 'Inorganic Chemistry'
_journal_page_first 1689
_journal_page_last 1696
_journal_paper_doi 10.1021/ic034912o
_journal_volume 43
_journal_year 2004
_chemical_formula_sum 'C11 H32 Cl4 Co N5 O3'
_chemical_formula_weight 483.15
_space_group_IT_number 4
_symmetry_cell_setting monoclinic
_symmetry_space_group_name_Hall 'P 2yb'
_symmetry_space_group_name_H-M 'P 1 21 1'
_atom_sites_solution_hydrogens geom
_atom_sites_solution_primary direct
_atom_sites_solution_secondary difmap
_audit_creation_method SHELXL-97
_cell_angle_alpha 90.00
_cell_angle_beta 107.301(3)
_cell_angle_gamma 90.00
_cell_formula_units_Z 4
_cell_length_a 11.0797(5)
_cell_length_b 10.5669(5)
_cell_length_c 18.1390(7)
_cell_measurement_reflns_used 14074
_cell_measurement_temperature 100(2)
_cell_measurement_theta_max 25.68
_cell_measurement_theta_min 2.72
_cell_volume 2027.59(16)
_computing_cell_refinement 'DENZO-SMN (Otwinowski & Minor, 1997)'
_computing_data_collection 'Kappa-CCD software (Nonius B.V., 1998)'
_computing_data_reduction 'DENZO-SMN (Otwinowski & Minor, 1997)'
_computing_molecular_graphics 'SHELXTL (Sheldrick, 1999)'
_computing_publication_material 'SHELXTL (Sheldrick, 1999)'
_computing_structure_refinement 'SHELXL-97 (Sheldrick, 1997)'
_computing_structure_solution 'SHELXS-97 (Sheldrick, 1997)'
_diffrn_ambient_temperature 100(2)
_diffrn_measured_fraction_theta_full 0.952
_diffrn_measured_fraction_theta_max 0.952
_diffrn_measurement_device_type 'Nonius Kappa-CCD'
_diffrn_measurement_method '\f scans'
_diffrn_radiation_monochromator graphite
_diffrn_radiation_source 'fine-focus sealed tube'
_diffrn_radiation_type MoK\a
_diffrn_radiation_wavelength 0.71073
_diffrn_reflns_av_R_equivalents 0.0568
_diffrn_reflns_av_sigmaI/netI 0.0730
_diffrn_reflns_limit_h_max 13
_diffrn_reflns_limit_h_min -13
_diffrn_reflns_limit_k_max 12
_diffrn_reflns_limit_k_min -12
_diffrn_reflns_limit_l_max 21
_diffrn_reflns_limit_l_min -20
_diffrn_reflns_number 14074
_diffrn_reflns_theta_full 25.68
_diffrn_reflns_theta_max 25.68
_diffrn_reflns_theta_min 2.72
_diffrn_standards_decay_% 0
_diffrn_standards_interval_time 0
_exptl_absorpt_coefficient_mu 1.394
_exptl_absorpt_correction_T_max 0.846
_exptl_absorpt_correction_T_min 0.632
_exptl_absorpt_correction_type refdelf
_exptl_absorpt_process_details 'program DELABS from PLATON (Spek, 2000)'
_exptl_crystal_colour 'translucent dark green'
_exptl_crystal_density_diffrn 1.583
_exptl_crystal_density_meas ?
_exptl_crystal_description irregular
_exptl_crystal_F_000 1008
_exptl_crystal_size_max 0.32
_exptl_crystal_size_mid 0.30
_exptl_crystal_size_min 0.12
_refine_diff_density_max 0.456
_refine_diff_density_min -0.405
_refine_diff_density_rms 0.081
_refine_ls_abs_structure_details 'Flack H D (1983), Acta Cryst. A39, 876-881'
_refine_ls_abs_structure_Flack -0.019(16)
_refine_ls_extinction_method none
_refine_ls_goodness_of_fit_ref 0.978
_refine_ls_hydrogen_treatment constr
_refine_ls_matrix_type full
_refine_ls_number_parameters 415
_refine_ls_number_reflns 7277
_refine_ls_number_restraints 1
_refine_ls_restrained_S_all 0.980
_refine_ls_R_factor_all 0.0508
_refine_ls_R_factor_gt 0.0411
_refine_ls_shift/su_max 0.001
_refine_ls_shift/su_mean 0.000
_refine_ls_structure_factor_coef Fsqd
_refine_ls_weighting_details 'calc w=1/[\s^2^(Fo^2^)+(0.0453P)^2^+1.0498P] where P=(Fo^2^+2Fc^2^)/3'
_refine_ls_weighting_scheme calc
_refine_ls_wR_factor_gt 0.0951
_refine_ls_wR_factor_ref 0.1007
_reflns_number_gt 6433
_reflns_number_total 7277
_reflns_threshold_expression >2sigma(I)
_cod_data_source_file ic034912osi20030731_084917_5.cif
_cod_data_source_block '[Co(2H)Cl2]Cl2.2(H2O)'
_cod_depositor_comments
;
The following automatic conversions were performed:
data name '_publ_contact_address' replaced with
'_publ_contact_author_address' as specified in the replacement file
'/home/antanas/src/cod-tools/trunk/data/replacement-values/replacement_tags.lst'.

Automatic conversion script
Id: cif_correct_tags 4998 2017-03-02 13:24:31Z antanas 
;
_cod_original_cell_volume 2027.59(15)
_cod_database_code 4310647

loop_
_symmetry_equiv_pos_as_xyz
'x, y, z'
'-x, y+1/2, -z'

loop_
_atom_site_label
_atom_site_type_symbol
_atom_site_fract_x
_atom_site_fract_y
_atom_site_fract_z
_atom_site_U_iso_or_equiv
_atom_site_adp_type
_atom_site_occupancy
_atom_site_symmetry_multiplicity
_atom_site_calc_flag
_atom_site_refinement_flags
_atom_site_disorder_assembly
_atom_site_disorder_group
Co1 Co 0.55327(6) 0.68954(7) 0.65978(4) 0.01637(14) Uani 1 1 d . . .
Cl1 Cl 0.54258(11) 0.47891(11) 0.67753(7) 0.0210(3) Uani 1 1 d . . .
Cl2 Cl 0.56588(12) 0.89883(11) 0.64302(7) 0.0203(2) Uani 1 1 d . . .
N1A N 0.4108(3) 0.6831(4) 0.5635(2) 0.0189(8) Uani 1 1 d . . .
H1A H 0.3939 0.7665 0.5495 0.023 Uiso 1 1 d R . .
N2A N 0.4412(4) 0.7247(4) 0.7239(2) 0.0170(9) Uani 1 1 d . . .
H2A H 0.4115 0.8177 0.7183 0.020 Uiso 1 1 d R . .
N3A N 0.6935(4) 0.6979(4) 0.7569(2) 0.0188(8) Uani 1 1 d . . .
H3A H 0.7157 0.6276 0.7771 0.023 Uiso 1 1 d R . .
N4A N 0.6649(4) 0.6566(4) 0.5945(2) 0.0195(9) Uani 1 1 d . . .
H4A H 0.6944 0.5750 0.6096 0.023 Uiso 1 1 d R . .
N5A N 0.9967(4) 0.7496(4) 0.7072(3) 0.0216(9) Uani 1 1 d . . .
H5A1 H 1.0135 0.7124 0.6752 0.026 Uiso 1 1 d R . .
H5A2 H 0.9842 0.8240 0.6906 0.026 Uiso 1 1 d R . .
H5A3 H 1.0245 0.7425 0.7565 0.026 Uiso 1 1 d R . .
O1A O 0.1171(3) 0.6257(4) 0.6181(2) 0.0313(9) Uani 1 1 d . . .
H1OA H 0.0980 0.5663 0.5856 0.038 Uiso 1 1 d R . .
C1A C 0.2909(5) 0.6191(5) 0.5629(3) 0.0220(11) Uani 1 1 d . . .
H1A1 H 0.3071 0.5302 0.5743 0.026 Uiso 1 1 calc R . .
H1A2 H 0.2303 0.6272 0.5124 0.026 Uiso 1 1 calc R . .
C2A C 0.2373(4) 0.6788(5) 0.6238(3) 0.0204(10) Uiso 1 1 d . . .
H2AA H 0.2277 0.7702 0.6144 0.024 Uiso 1 1 calc R . .
C3A C 0.3175(4) 0.6565(5) 0.7071(3) 0.0216(11) Uani 1 1 d . . .
H3A1 H 0.2723 0.6868 0.7417 0.025 Uiso 1 1 calc R . .
H3A2 H 0.3329 0.5672 0.7156 0.025 Uiso 1 1 calc R . .
C4A C 0.5154(5) 0.7081(5) 0.8061(3) 0.0208(11) Uani 1 1 d . . .
H4A1 H 0.5216 0.6190 0.8198 0.025 Uiso 1 1 calc R . .
H4A2 H 0.4752 0.7523 0.8394 0.025 Uiso 1 1 calc R . .
C5A C 0.6453(5) 0.7625(5) 0.8150(3) 0.0214(11) Uani 1 1 d . . .
H5A3 H 0.6400 0.8531 0.8059 0.026 Uiso 1 1 calc R . .
H5A4 H 0.7009 0.7471 0.8666 0.026 Uiso 1 1 calc R . .
C6A C 0.8152(5) 0.7545(5) 0.7564(3) 0.0196(10) Uani 1 1 d . . .
H6A1 H 0.8753 0.7476 0.8075 0.023 Uiso 1 1 calc R . .
H6A2 H 0.8030 0.8436 0.7435 0.023 Uiso 1 1 calc R . .
C7A C 0.8685(4) 0.6879(5) 0.6976(3) 0.0186(10) Uani 1 1 d . . .
C8A C 0.7899(5) 0.7173(5) 0.6135(3) 0.0217(11) Uani 1 1 d . . .
H8A1 H 0.7794 0.8082 0.6069 0.026 Uiso 1 1 calc R . .
H8A2 H 0.8347 0.6872 0.5785 0.026 Uiso 1 1 calc R . .
C9A C 0.8930(5) 0.5488(5) 0.7143(3) 0.0204(11) Uani 1 1 d . . .
H9A1 H 0.9520 0.5384 0.7647 0.031 Uiso 1 1 calc R . .
H9A2 H 0.9275 0.5124 0.6764 0.031 Uiso 1 1 calc R . .
H9A3 H 0.8152 0.5071 0.7122 0.031 Uiso 1 1 calc R . .
C10A C 0.5896(4) 0.6848(6) 0.5132(3) 0.0205(10) Uani 1 1 d . . .
H10A H 0.6294 0.6475 0.4775 0.025 Uiso 1 1 calc R . .
H10B H 0.5832 0.7754 0.5047 0.025 Uiso 1 1 calc R . .
C11A C 0.4605(5) 0.6282(5) 0.5018(3) 0.0220(11) Uani 1 1 d . . .
H11C H 0.4049 0.6494 0.4510 0.026 Uiso 1 1 calc R . .
H11D H 0.4662 0.5368 0.5064 0.026 Uiso 1 1 calc R . .
Co2 Co 0.34013(6) 0.18667(6) 0.83821(4) 0.01590(14) Uani 1 1 d . . .
Cl3 Cl 0.34833(11) 0.39115(11) 0.87408(7) 0.0201(3) Uani 1 1 d . . .
Cl4 Cl 0.33063(11) -0.01835(11) 0.79946(7) 0.0192(2) Uani 1 1 d . . .
N1B N 0.3894(4) 0.2417(4) 0.7469(2) 0.0179(8) Uani 1 1 d . . .
H1B H 0.4205 0.3211 0.7531 0.021 Uiso 1 1 d R . .
N2B N 0.5161(4) 0.1686(4) 0.9039(2) 0.0177(8) Uani 1 1 d . . .
H2B H 0.5482 0.2511 0.9232 0.021 Uiso 1 1 d R . .
N3B N 0.2937(4) 0.1315(4) 0.9303(2) 0.0186(9) Uani 1 1 d . . .
H3B H 0.2618 0.0481 0.9108 0.022 Uiso 1 1 d R . .
N4B N 0.1633(4) 0.2079(4) 0.7730(2) 0.0186(9) Uani 1 1 d . . .
H4B H 0.1344 0.1372 0.7557 0.022 Uiso 1 1 d R . .
N5B N -0.0439(4) 0.2272(4) 0.9055(2) 0.0205(9) Uani 1 1 d . . .
H5B1 H -0.1114 0.2313 0.8710 0.025 Uiso 1 1 d R . .
H5B2 H -0.0620 0.1852 0.9438 0.025 Uiso 1 1 d R . .
H5B3 H -0.0257 0.3115 0.9221 0.025 Uiso 1 1 d R . .
O1B O 0.7315(3) 0.1671(4) 0.7868(2) 0.0233(8) Uani 1 1 d . . .
H1OB H 0.7354 0.1838 0.7410 0.028 Uiso 1 1 d R . .
C1B C 0.5016(4) 0.1825(5) 0.7316(3) 0.0191(9) Uani 1 1 d . . .
H1B1 H 0.5166 0.2212 0.6867 0.023 Uiso 1 1 calc R . .
H1B2 H 0.4866 0.0928 0.7215 0.023 Uiso 1 1 calc R . .
C2B C 0.6166(4) 0.2015(5) 0.8022(3) 0.0207(10) Uani 1 1 d . . .
H2B H 0.6213 0.2906 0.8178 0.025 Uiso 1 1 calc R . .
C3B C 0.6119(5) 0.1194(5) 0.8699(3) 0.0192(10) Uani 1 1 d . . .
H3B1 H 0.5911 0.0331 0.8526 0.023 Uiso 1 1 calc R . .
H3B2 H 0.6940 0.1191 0.9086 0.023 Uiso 1 1 calc R . .
C4B C 0.5172(4) 0.0959(5) 0.9751(3) 0.0180(10) Uani 1 1 d . . .
H4B1 H 0.5956 0.1101 1.0158 0.022 Uiso 1 1 calc R . .
H4B2 H 0.5081 0.0060 0.9642 0.022 Uiso 1 1 calc R . .
C5B C 0.4064(4) 0.1453(5) 0.9983(3) 0.0181(10) Uani 1 1 d . . .
H5B3 H 0.3960 0.0971 1.0415 0.022 Uiso 1 1 calc R . .
H5B4 H 0.4194 0.2335 1.0135 0.022 Uiso 1 1 calc R . .
C6B C 0.1804(4) 0.1858(5) 0.9457(3) 0.0194(10) Uani 1 1 d . . .
H6B1 H 0.1955 0.2746 0.9587 0.023 Uiso 1 1 calc R . .
H6B2 H 0.1667 0.1432 0.9899 0.023 Uiso 1 1 calc R . .
C7B C 0.0618(4) 0.1735(5) 0.8772(3) 0.0205(10) Uani 1 1 d . . .
C8B C 0.0670(5) 0.2566(5) 0.8089(3) 0.0187(10) Uani 1 1 d . . .
H8B1 H -0.0155 0.2577 0.7705 0.022 Uiso 1 1 calc R . .
H8B2 H 0.0882 0.3427 0.8266 0.022 Uiso 1 1 calc R . .
C9B C 0.0275(5) 0.0355(5) 0.8542(3) 0.0214(11) Uani 1 1 d . . .
H9B1 H 0.0903 -0.0006 0.8337 0.032 Uiso 1 1 calc R . .
H9B2 H -0.0535 0.0323 0.8158 0.032 Uiso 1 1 calc R . .
H9B3 H 0.0244 -0.0117 0.8988 0.032 Uiso 1 1 calc R . .
C10B C 0.1643(5) 0.2855(5) 0.7052(3) 0.0218(11) Uani 1 1 d . . .
H10C H 0.1757 0.3742 0.7193 0.026 Uiso 1 1 calc R . .
H10D H 0.0854 0.2758 0.6643 0.026 Uiso 1 1 calc R . .
C11B C 0.2748(5) 0.2376(5) 0.6789(3) 0.0209(11) Uani 1 1 d . . .
H11A H 0.2588 0.1517 0.6596 0.025 Uiso 1 1 calc R . .
H11B H 0.2861 0.2909 0.6379 0.025 Uiso 1 1 calc R . .
Cl5 Cl 0.76148(12) 0.41394(13) 0.52370(7) 0.0264(3) Uani 1 1 d . . .
Cl6 Cl 0.72629(12) 0.35820(12) 0.99964(7) 0.0247(3) Uani 1 1 d . . .
Cl7 Cl 0.06900(12) 0.51307(12) 0.96690(7) 0.0261(3) Uani 1 1 d . . .
Cl8 Cl 0.97150(13) 1.02472(12) 0.64331(7) 0.0268(3) Uani 1 1 d . . .
O1 O 0.0456(4) 0.4293(5) 0.5240(2) 0.0459(11) Uiso 1 1 d . . .
H1O1 H 0.0475 0.3329 0.4982 0.055 Uiso 1 1 d R . .
H2O1 H -0.0360 0.4542 0.5195 0.055 Uiso 1 1 d R . .
O2 O 0.7795(4) 0.2293(4) 0.6592(2) 0.0317(9) Uiso 1 1 d . . .
H1O2 H 0.8221 0.1687 0.6490 0.038 Uiso 1 1 d R . .
H2O2 H 0.7587 0.3019 0.6318 0.038 Uiso 1 1 d R . .
O3 O 0.7875(4) 0.4977(4) 0.8651(2) 0.0314(9) Uiso 1 1 d . . .
H103 H 0.8658 0.5068 0.8733 0.038 Uiso 1 1 d R . .
H2O3 H 0.7346 0.4388 0.8889 0.038 Uiso 1 1 d R . .
O4 O 1.1541(4) 0.6986(4) 0.8520(2) 0.0318(9) Uani 1 1 d . . .
H1O4 H 1.1603 0.7847 0.8740 0.038 Uiso 1 1 d R . .
H2O4 H 1.1771 0.6589 0.8950 0.038 Uiso 1 1 d R . .

loop_
_atom_site_aniso_label
_atom_site_aniso_U_11
_atom_site_aniso_U_22
_atom_site_aniso_U_33
_atom_site_aniso_U_23
_atom_site_aniso_U_13
_atom_site_aniso_U_12
Co1 0.0172(3) 0.0167(3) 0.0160(3) 0.0001(3) 0.0062(3) 0.0011(3)
Cl1 0.0221(6) 0.0169(6) 0.0242(6) 0.0016(5) 0.0073(5) 0.0000(5)
Cl2 0.0233(6) 0.0169(6) 0.0213(6) 0.0002(5) 0.0077(5) -0.0005(5)
N1A 0.018(2) 0.020(2) 0.0186(19) 0.0010(19) 0.0050(16) 0.0028(19)
N2A 0.018(2) 0.018(2) 0.015(2) 0.0020(15) 0.0058(18) 0.0035(16)
N3A 0.023(2) 0.018(2) 0.0174(19) 0.0016(18) 0.0092(17) 0.0048(19)
N4A 0.017(2) 0.022(2) 0.0149(19) 0.0028(16) -0.0009(17) 0.0023(17)
N5A 0.020(2) 0.024(2) 0.023(2) -0.0007(18) 0.0104(19) -0.0047(18)
O1A 0.0191(19) 0.043(2) 0.036(2) -0.0146(18) 0.0139(18) -0.0095(17)
C1A 0.018(3) 0.024(3) 0.028(3) -0.005(2) 0.012(2) -0.004(2)
C3A 0.014(2) 0.032(3) 0.019(2) 0.002(2) 0.006(2) -0.008(2)
C4A 0.022(2) 0.024(3) 0.018(2) -0.001(2) 0.008(2) 0.006(2)
C5A 0.023(3) 0.026(3) 0.015(2) -0.003(2) 0.005(2) 0.006(2)
C6A 0.018(2) 0.018(3) 0.024(3) 0.000(2) 0.008(2) -0.003(2)
C7A 0.011(2) 0.026(3) 0.019(2) -0.003(2) 0.0041(18) -0.003(2)
C8A 0.022(3) 0.028(3) 0.017(2) 0.002(2) 0.009(2) 0.001(2)
C9A 0.014(2) 0.023(3) 0.023(3) -0.006(2) 0.004(2) -0.003(2)
C10A 0.017(2) 0.026(3) 0.021(2) 0.000(2) 0.009(2) 0.001(2)
C11A 0.022(3) 0.028(3) 0.017(2) -0.001(2) 0.008(2) 0.003(2)
Co2 0.0153(3) 0.0160(3) 0.0162(3) -0.0001(3) 0.0044(2) 0.0002(3)
Cl3 0.0208(6) 0.0176(6) 0.0223(6) -0.0019(5) 0.0070(5) -0.0003(5)
Cl4 0.0210(6) 0.0161(6) 0.0206(6) -0.0013(5) 0.0064(5) -0.0005(5)
N1B 0.018(2) 0.019(2) 0.017(2) -0.0020(17) 0.0054(18) -0.0039(17)
N2B 0.0179(19) 0.019(2) 0.0167(19) 0.0018(16) 0.0064(16) 0.0033(17)
N3B 0.017(2) 0.019(2) 0.019(2) -0.0011(17) 0.0042(18) 0.0032(17)
N4B 0.017(2) 0.019(2) 0.022(2) 0.0009(17) 0.0080(17) 0.0012(17)
N5B 0.014(2) 0.025(2) 0.022(2) 0.0019(17) 0.0047(18) 0.0001(17)
O1B 0.0133(16) 0.035(2) 0.0234(17) -0.0005(16) 0.0078(14) 0.0024(15)
C1B 0.020(2) 0.019(2) 0.021(2) -0.004(2) 0.010(2) 0.002(2)
C2B 0.016(2) 0.022(3) 0.025(2) 0.003(2) 0.008(2) 0.005(2)
C3B 0.018(2) 0.022(3) 0.020(2) 0.001(2) 0.008(2) 0.003(2)
C4B 0.016(2) 0.022(3) 0.015(2) 0.0013(19) 0.003(2) -0.002(2)
C5B 0.018(2) 0.020(3) 0.016(2) -0.0009(19) 0.004(2) -0.0020(19)
C6B 0.021(2) 0.021(2) 0.019(2) -0.005(2) 0.009(2) 0.001(2)
C7B 0.018(2) 0.027(3) 0.019(2) 0.001(2) 0.009(2) -0.002(2)
C8B 0.017(2) 0.020(3) 0.016(2) 0.001(2) 0.000(2) 0.000(2)
C9B 0.015(2) 0.025(3) 0.025(2) 0.002(2) 0.006(2) 0.001(2)
C10B 0.015(2) 0.026(3) 0.022(3) 0.009(2) 0.002(2) 0.004(2)
C11B 0.016(2) 0.025(3) 0.020(2) 0.001(2) 0.002(2) 0.001(2)
Cl5 0.0279(7) 0.0260(7) 0.0253(6) -0.0058(5) 0.0080(6) -0.0015(5)
Cl6 0.0273(7) 0.0211(6) 0.0228(6) -0.0011(5) 0.0029(5) -0.0021(5)
Cl7 0.0271(7) 0.0265(7) 0.0273(6) -0.0052(5) 0.0119(6) -0.0029(5)
Cl8 0.0296(7) 0.0253(7) 0.0238(6) -0.0018(5) 0.0051(6) -0.0023(5)
O4 0.038(2) 0.033(2) 0.0198(18) 0.0035(17) 0.0013(17) 0.0000(19)

loop_
_atom_type_symbol
_atom_type_description
_atom_type_scat_dispersion_real
_atom_type_scat_dispersion_imag
_atom_type_scat_source
C C 0.0033 0.0016 'International Tables Vol C Tables 4.2.6.8 and 6.1.1.4'
H H 0.0000 0.0000 'International Tables Vol C Tables 4.2.6.8 and 6.1.1.4'
N N 0.0061 0.0033 'International Tables Vol C Tables 4.2.6.8 and 6.1.1.4'
O O 0.0106 0.0060 'International Tables Vol C Tables 4.2.6.8 and 6.1.1.4'
Cl Cl 0.1484 0.1585 'International Tables Vol C Tables 4.2.6.8 and 6.1.1.4'
Co Co 0.3494 0.9721 'International Tables Vol C Tables 4.2.6.8 and 6.1.1.4'

loop_
_geom_angle_atom_site_label_1
_geom_angle_atom_site_label_2
_geom_angle_atom_site_label_3
_geom_angle
_geom_angle_site_symmetry_1
_geom_angle_site_symmetry_3
_geom_angle_publ_flag
N2A Co1 N3A 86.06(16) . . ?
N2A Co1 N1A 92.88(16) . . ?
N3A Co1 N1A 178.85(17) . . ?
N2A Co1 N4A 179.15(18) . . ?
N3A Co1 N4A 94.35(16) . . ?
N1A Co1 N4A 86.70(16) . . ?
N2A Co1 Cl2 88.26(12) . . ?
N3A Co1 Cl2 90.72(14) . . ?
N1A Co1 Cl2 88.82(14) . . ?
N4A Co1 Cl2 90.99(13) . . ?
N2A Co1 Cl1 91.88(12) . . ?
N3A Co1 Cl1 88.72(14) . . ?
N1A Co1 Cl1 91.74(14) . . ?
N4A Co1 Cl1 88.87(13) . . ?
Cl2 Co1 Cl1 179.41(6) . . ?
C1A N1A C11A 110.0(4) . . ?
C1A N1A Co1 119.9(3) . . ?
C11A N1A Co1 107.3(3) . . ?
C4A N2A C3A 110.4(4) . . ?
C4A N2A Co1 108.2(3) . . ?
C3A N2A Co1 119.2(3) . . ?
C6A N3A C5A 109.9(4) . . ?
C6A N3A Co1 119.3(3) . . ?
C5A N3A Co1 107.5(3) . . ?
C8A N4A C10A 110.8(4) . . ?
C8A N4A Co1 119.6(3) . . ?
C10A N4A Co1 106.9(3) . . ?
N1A C1A C2A 110.0(4) . . ?
O1A C2A C3A 105.5(4) . . ?
O1A C2A C1A 109.9(4) . . ?
C3A C2A C1A 114.4(4) . . ?
N2A C3A C2A 110.8(4) . . ?
N2A C4A C5A 106.7(4) . . ?
N3A C5A C4A 106.4(4) . . ?
N3A C6A C7A 111.1(4) . . ?
C9A C7A N5A 106.7(4) . . ?
C9A C7A C6A 113.0(4) . . ?
N5A C7A C6A 105.3(4) . . ?
C9A C7A C8A 114.1(4) . . ?
N5A C7A C8A 105.0(4) . . ?
C6A C7A C8A 111.9(4) . . ?
N4A C8A C7A 111.0(4) . . ?
N4A C10A C11A 106.6(4) . . ?
N1A C11A C10A 106.7(4) . . ?
N2B Co2 N3B 85.39(16) . . ?
N2B Co2 N4B 178.95(19) . . ?
N3B Co2 N4B 94.49(17) . . ?
N2B Co2 N1B 93.74(17) . . ?
N3B Co2 N1B 179.13(18) . . ?
N4B Co2 N1B 86.38(16) . . ?
N2B Co2 Cl3 88.30(13) . . ?
N3B Co2 Cl3 92.12(13) . . ?
N4B Co2 Cl3 90.66(13) . . ?
N1B Co2 Cl3 87.83(13) . . ?
N2B Co2 Cl4 92.37(13) . . ?
N3B Co2 Cl4 88.88(13) . . ?
N4B Co2 Cl4 88.67(13) . . ?
N1B Co2 Cl4 91.18(13) . . ?
Cl3 Co2 Cl4 178.83(5) . . ?
C11B N1B C1B 112.8(3) . . ?
C11B N1B Co2 107.8(3) . . ?
C1B N1B Co2 119.0(3) . . ?
C3B N2B C4B 110.9(4) . . ?
C3B N2B Co2 119.2(3) . . ?
C4B N2B Co2 108.9(3) . . ?
C5B N3B C6B 110.9(4) . . ?
C5B N3B Co2 108.0(3) . . ?
C6B N3B Co2 119.6(3) . . ?
C10B N4B C8B 110.7(4) . . ?
C10B N4B Co2 108.0(3) . . ?
C8B N4B Co2 119.1(3) . . ?
N1B C1B C2B 108.9(4) . . ?
O1B C2B C3B 105.1(4) . . ?
O1B C2B C1B 111.8(4) . . ?
C3B C2B C1B 112.5(4) . . ?
N2B C3B C2B 109.9(4) . . ?
N2B C4B C5B 105.4(4) . . ?
N3B C5B C4B 106.8(4) . . ?
N3B C6B C7B 112.8(4) . . ?
N5B C7B C6B 104.9(4) . . ?
N5B C7B C8B 106.1(4) . . ?
C6B C7B C8B 112.3(4) . . ?
N5B C7B C9B 107.0(4) . . ?
C6B C7B C9B 112.8(4) . . ?
C8B C7B C9B 113.0(4) . . ?
N4B C8B C7B 110.9(4) . . ?
N4B C10B C11B 106.3(4) . . ?
N1B C11B C10B 107.3(4) . . ?

loop_
_geom_bond_atom_site_label_1
_geom_bond_atom_site_label_2
_geom_bond_distance
_geom_bond_site_symmetry_2
_geom_bond_publ_flag
Co1 N2A 1.973(4) . ?
Co1 N3A 1.975(4) . ?
Co1 N1A 1.977(4) . ?
Co1 N4A 1.981(4) . ?
Co1 Cl2 2.2423(14) . ?
Co1 Cl1 2.2570(14) . ?
N1A C1A 1.487(6) . ?
N1A C11A 1.504(6) . ?
N2A C4A 1.484(6) . ?
N2A C3A 1.497(6) . ?
N3A C6A 1.477(6) . ?
N3A C5A 1.481(6) . ?
N4A C8A 1.471(6) . ?
N4A C10A 1.492(6) . ?
N5A C7A 1.525(6) . ?
O1A C2A 1.421(6) . ?
C1A C2A 1.537(7) . ?
C2A C3A 1.527(7) . ?
C4A C5A 1.514(7) . ?
C6A C7A 1.535(6) . ?
C7A C9A 1.509(8) . ?
C7A C8A 1.546(7) . ?
C10A C11A 1.506(7) . ?
Co2 N2B 1.968(4) . ?
Co2 N3B 1.976(4) . ?
Co2 N4B 1.977(4) . ?
Co2 N1B 1.979(4) . ?
Co2 Cl3 2.2507(13) . ?
Co2 Cl4 2.2703(13) . ?
N1B C11B 1.485(6) . ?
N1B C1B 1.490(6) . ?
N2B C3B 1.472(6) . ?
N2B C4B 1.499(6) . ?
N3B C5B 1.479(6) . ?
N3B C6B 1.480(6) . ?
N4B C10B 1.480(6) . ?
N4B C8B 1.497(6) . ?
N5B C7B 1.521(6) . ?
O1B C2B 1.430(5) . ?
C1B C2B 1.527(7) . ?
C2B C3B 1.517(7) . ?
C4B C5B 1.505(6) . ?
C6B C7B 1.522(6) . ?
C7B C8B 1.534(7) . ?
C7B C9B 1.534(7) . ?
C10B C11B 1.526(7) . ?

loop_
_geom_hbond_atom_site_label_D
_geom_hbond_atom_site_label_H
_geom_hbond_atom_site_label_A
_geom_hbond_distance_DH
_geom_hbond_distance_HA
_geom_hbond_distance_DA
_geom_hbond_angle_DHA
_geom_hbond_site_symmetry_A
O1A H1OA O1 0.84 1.82 2.654(6) 172.4 .
O1B H1OB O2 0.86 1.76 2.609(5) 166.5 .
N5A H5A1 O1A 0.77 1.98 2.718(5) 159.8 1_655
N5A H5A3 O4 0.86 1.95 2.740(6) 152.6 .
N5B H5B1 O1B 0.82 2.06 2.837(5) 157.7 1_455
